data_9009470
loop_
_publ_author_name
'Merlino, S.'

_publ_section_title
;
 The structure of reyerite, (Na,K)2Ca14Si22Al2O58(OH)8*6H2O
 Note: anisoU's from ICSD
;
_journal_name_full 'Mineralogical Magazine'
_journal_page_first 247
_journal_page_last 256
_journal_paper_doi 10.1180/minmag.1988.052.365.12
_journal_volume 52
_journal_year 1988
_chemical_compound_source 'Niakornak, Greenland'
_chemical_formula_sum 'Al Ca7 H22 Na0.8 O36 Si11'
_chemical_name_mineral Reyerite
_space_group_IT_number 147
_symmetry_space_group_name_Hall '-P 3'
_symmetry_space_group_name_H-M 'P -3'
_cell_angle_alpha 90
_cell_angle_beta 90
_cell_angle_gamma 120
_cell_formula_units_Z 2
_cell_length_a 9.765
_cell_length_b 9.765
_cell_length_c 19.0670
_cell_volume 1574.554
_database_code_amcsd 0014486
_exptl_crystal_density_diffrn 2.601
_cod_original_formula_sum 'Na.8 Ca7 Si11 Al O36 H22'
_cod_database_code 9009470

loop_
_space_group_symop_operation_xyz
x,y,z
y,-x+y,-z
-x+y,-x,z
-x,-y,-z
-y,x-y,z
x-y,x,-z

loop_
_atom_site_aniso_label
_atom_site_aniso_U_11
_atom_site_aniso_U_22
_atom_site_aniso_U_33
_atom_site_aniso_U_12
_atom_site_aniso_U_13
_atom_site_aniso_U_23
Ca1 0.00440 0.00440 0.02280 0.00220 0.00000 0.00000
Ca2 0.00540 0.00540 0.02500 0.00250 -0.00120 -0.00010
Ca3 0.00620 0.00770 0.01790 -0.00410 0.00050 0.00070
Si1 0.00290 0.00550 0.01420 0.00210 -0.00020 -0.00030
Si2 0.00490 0.00490 0.01170 0.00240 0.00000 0.00000
Si3 0.00550 0.00500 0.01890 0.00480 -0.00140 -0.00100
Si4 0.00540 0.00490 0.01550 0.00300 -0.00080 -0.00030
Si5 0.00470 0.00470 0.01500 0.00240 0.00000 0.00000
Al 0.00560 0.00560 0.01280 0.00280 0.00000 0.00000
O1 0.00800 0.00900 0.02100 0.00500 0.00000 -0.00100
O2 0.01200 0.01300 0.01500 0.00700 -0.00100 -0.00200
O3 0.00800 0.01000 0.02100 0.00100 0.00300 0.00100
O4 0.00700 0.00700 0.02900 0.00100 0.00100 0.00200
O5 0.00800 0.00800 0.01400 0.00400 0.00000 0.00000
O6 0.00700 0.00700 0.01500 0.00300 0.00000 0.00000
O7 0.01600 0.00900 0.01400 0.00700 0.00100 -0.00100
O8 0.01400 0.00800 0.02200 0.00400 0.00200 0.00000
O9 0.01300 0.01100 0.04000 0.01200 0.00000 -0.00300
O10 0.02400 0.00700 0.02300 0.00700 0.00600 0.00400
O11 0.03000 0.03000 0.03100 0.01500 0.00000 0.00000
O12 0.01100 0.01000 0.03400 0.00800 -0.00400 -0.00800
O13 0.00800 0.01800 0.04000 0.00800 -0.00900 -0.00700

loop_
_atom_site_label
_atom_site_fract_x
_atom_site_fract_y
_atom_site_fract_z
_atom_site_occupancy
_atom_site_U_iso_or_equiv
_atom_site_type_symbol
_atom_site_attached_hydrogens
Na1 0.00000 0.00000 0.43890 0.17000 0.08866 Na 0
Na2 0.54400 0.01200 0.49750 0.12000 0.08866 Na 0
Na3 0.10800 0.01400 0.48140 0.09000 0.08866 Na 0
Ca1 0.66667 0.33333 0.19300 1.00000 0.01102 Ca 0
Ca2 0.24370 0.05020 0.16980 1.00000 0.01254 Ca 0
Ca3 0.38620 0.47620 0.19710 1.00000 0.01115 Ca 0
Si1 0.20880 0.31450 0.03860 1.00000 0.00798 Si 0
Si2 0.33333 0.66667 0.05660 1.00000 0.00773 Si 0
Si3 0.36400 0.23750 0.32840 1.00000 0.01001 Si 0
Si4 0.12350 0.36680 0.32890 1.00000 0.00912 Si 0
Si5 0.66667 0.33333 0.41390 1.00000 0.00874 Si 0
Al 0.33333 0.66667 0.41430 1.00000 0.00861 Al 0
O1 0.21570 0.26220 0.11780 1.00000 0.01368 O 0
O2 0.49080 0.09700 0.13460 1.00000 0.01431 O 0
O3 0.13370 0.41360 0.24730 1.00000 0.01418 O 0
O4 0.41940 0.26780 0.24810 1.00000 0.01520 O 0
O5 0.00000 0.00000 0.21980 1.00000 0.01140 O 0
O6 0.33333 0.66667 0.14050 1.00000 0.01001 O 0
O7 0.26230 0.23810 -0.02330 1.00000 0.01406 O 0
O8 0.31760 0.50440 0.02530 1.00000 0.01634 O 0
O9 0.24610 0.30390 0.34390 1.00000 0.02102 O 0
O10 0.26690 0.04960 0.34600 1.00000 0.01963 O 0
O11 0.33333 0.66667 0.50380 1.00000 0.03331 O 0
O12 0.16250 0.50760 0.38260 1.00000 0.01849 O 0
O13 0.50850 0.32710 0.38380 1.00000 0.02254 O 0
Wat14 0.29010 0.01690 0.50210 0.35000 0.08866 O 2
Wat15 0.36760 0.02120 0.49960 0.45000 0.08866 O 2
Wat16 0.16700 -0.02700 0.50350 0.20000 0.08866 O 2
H1 0.50000 0.11400 0.08600 1.00000 0.03800 H 0
H2 0.00000 0.00000 0.27000 1.00000 0.03800 H 0

loop_
_cod_changelog_entry_id
_cod_changelog_entry_author
_cod_changelog_entry_date
_cod_changelog_entry_text
1
;cod-tools version 3.8.0
Id: cif_guess_AMCSD_atom_types 9581 2023-05-17 12:35:41Z saulius
;
2023-05-18T11:40:24+03:00
;Derived atom types and hydrogen counts
from atom names that follow the AMCSD naming convention
(Wat == water, O-H == hydroxyl).
;

loop_
_cod_related_entry_id
_cod_related_entry_database
_cod_related_entry_code
1 AMCSD 0014486
